data_4306155
loop_
_publ_author_name
'Tzung-Wen Chiou'
'Wen-Feng Liaw'

_publ_section_title
;
Mononuclear Nickel(III) Complexes [NiIII(OR)(P(C6H3-3-SiMe3-2-S)3)]- (R =
Me, Ph) Containing the Terminal Alkoxide Ligand: Relevance to the Nickel
Site of Oxidized-Form [NiFe] Hydrogenases
;
_journal_name_full 'Inorganic Chemistry'
_journal_page_first 7908
_journal_page_last 7913
_journal_paper_doi 10.1021/ic801069t
_journal_volume 47
_journal_year 2008
_chemical_formula_moiety 'C69 H71 N Ni O P3 S3 Si3'
_chemical_formula_sum 'C69 H71 N Ni O P3 S3 Si3'
_chemical_formula_weight 1262.34
_chemical_name_systematic
;
 ?
;
_space_group_IT_number 14
_symmetry_cell_setting monoclinic
_symmetry_space_group_name_Hall '-P 2ybc'
_symmetry_space_group_name_H-M 'P 1 21/c 1'
_atom_sites_solution_hydrogens geom
_atom_sites_solution_primary direct
_atom_sites_solution_secondary difmap
_audit_creation_method SHELXL-97
_cell_angle_alpha 90.00
_cell_angle_beta 99.7990(10)
_cell_angle_gamma 90.00
_cell_formula_units_Z 4
_cell_length_a 14.0947(2)
_cell_length_b 27.6067(4)
_cell_length_c 17.1590(3)
_cell_measurement_reflns_used 134089
_cell_measurement_temperature 200(2)
_cell_measurement_theta_max 25.35
_cell_measurement_theta_min 2.037
_cell_volume 6579.30(18)
_computing_cell_refinement 'HKL Scalepack (Otwinowski & Minor 1997)'
_computing_data_collection 'Collect (Nonius BV, 1997-2000)'
_computing_data_reduction 'HKL Denzo and Scalepack (Otwinowski & Minor 19'
_computing_molecular_graphics 'Ortep-3 for Windows (Farrugia, 1997)'
_computing_publication_material 'WinGX publication routines (Farrugia, 1999)'
_computing_structure_refinement 'SHELXL-97 (Sheldrick, 1997)'
_computing_structure_solution 'SHELXS-86 (Sheldrick, 1986)'
_diffrn_ambient_temperature 200(2)
_diffrn_detector_area_resol_mean 9
_diffrn_measured_fraction_theta_full 0.996
_diffrn_measured_fraction_theta_max 0.996
_diffrn_measurement_device_type KappaCCD
_diffrn_measurement_method 'CCD rotation images, thick slices'
_diffrn_radiation_monochromator graphite
_diffrn_radiation_source 'fine-focus sealed tube'
_diffrn_radiation_type MoK\a
_diffrn_radiation_wavelength 0.71073
_diffrn_reflns_av_R_equivalents 0.0844
_diffrn_reflns_av_sigmaI/netI 0.0773
_diffrn_reflns_limit_h_max 16
_diffrn_reflns_limit_h_min -16
_diffrn_reflns_limit_k_max 33
_diffrn_reflns_limit_k_min -33
_diffrn_reflns_limit_l_max 20
_diffrn_reflns_limit_l_min -20
_diffrn_reflns_number 53478
_diffrn_reflns_theta_full 25.34
_diffrn_reflns_theta_max 25.34
_diffrn_reflns_theta_min 2.08
_exptl_absorpt_coefficient_mu 0.560
_exptl_absorpt_correction_T_max 0.9986
_exptl_absorpt_correction_T_min 0.8095
_exptl_absorpt_correction_type multi-scan
_exptl_absorpt_process_details
;
 ?
;
_exptl_crystal_colour black
_exptl_crystal_density_diffrn 1.274
_exptl_crystal_density_method 'not measured'
_exptl_crystal_description prism
_exptl_crystal_F_000 2652
_exptl_crystal_size_max 0.3
_exptl_crystal_size_mid 0.18
_exptl_crystal_size_min 0.07
_refine_diff_density_max 0.517
_refine_diff_density_min -0.517
_refine_diff_density_rms 0.113
_refine_ls_extinction_method none
_refine_ls_goodness_of_fit_ref 1.065
_refine_ls_hydrogen_treatment fixed
_refine_ls_matrix_type full
_refine_ls_number_parameters 730
_refine_ls_number_reflns 11977
_refine_ls_number_restraints 0
_refine_ls_restrained_S_all 1.065
_refine_ls_R_factor_all 0.0981
_refine_ls_R_factor_gt 0.0561
_refine_ls_shift/su_max 0.000
_refine_ls_shift/su_mean 0.000
_refine_ls_structure_factor_coef Fsqd
_refine_ls_weighting_details 'calc w=1/[\s^2^(Fo^2^)+(0.0658P)^2^+3.3198P] where P=(Fo^2^+2Fc^2^)/3'
_refine_ls_weighting_scheme calc
_refine_ls_wR_factor_gt 0.1237
_refine_ls_wR_factor_ref 0.1448
_reflns_number_gt 8185
_reflns_number_total 11977
_reflns_threshold_expression >2sigma(I)
_cod_data_source_file ic801069t-file003_1.cif
_cod_data_source_block complex1
_cod_original_sg_symbol_H-M 'P 21/c'
_cod_database_code 4306155

loop_
_symmetry_equiv_pos_as_xyz
'x, y, z'
'-x, y+1/2, -z+1/2'
'-x, -y, -z'
'x, -y-1/2, z-1/2'

loop_
_atom_site_label
_atom_site_type_symbol
_atom_site_fract_x
_atom_site_fract_y
_atom_site_fract_z
_atom_site_U_iso_or_equiv
_atom_site_adp_type
_atom_site_occupancy
_atom_site_symmetry_multiplicity
_atom_site_calc_flag
_atom_site_refinement_flags
_atom_site_disorder_assembly
_atom_site_disorder_group
Ni1 Ni 0.34239(3) 0.287446(18) 0.07880(3) 0.02959(14) Uani 1 1 d . . .
S1 S 0.20070(7) 0.26108(4) 0.01001(6) 0.0343(2) Uani 1 1 d . . .
S2 S 0.30974(7) 0.36091(4) 0.13421(6) 0.0349(2) Uani 1 1 d . . .
S3 S 0.48099(7) 0.24842(4) 0.11523(6) 0.0401(3) Uani 1 1 d . . .
P1 P 0.30072(7) 0.25609(4) 0.18135(6) 0.0282(2) Uani 1 1 d . . .
P2 P 0.79893(7) 0.06295(4) 0.71701(6) 0.0284(2) Uani 1 1 d . . .
P3 P 0.88024(7) -0.02700(4) 0.79833(6) 0.0289(2) Uani 1 1 d . . .
Si1 Si -0.01911(9) 0.21496(5) -0.05232(7) 0.0443(3) Uani 1 1 d . . .
Si2 Si 0.34023(8) 0.45256(4) 0.27431(7) 0.0379(3) Uani 1 1 d . . .
Si3 Si 0.66188(9) 0.17445(5) 0.18866(7) 0.0470(3) Uani 1 1 d . . .
O1 O 0.37730(19) 0.31287(11) -0.01590(15) 0.0423(7) Uani 1 1 d . . .
N1 N 0.8517(2) 0.02788(11) 0.78338(18) 0.0317(7) Uani 1 1 d . . .
C1 C 0.1764(3) 0.23602(14) 0.1599(2) 0.0292(9) Uani 1 1 d . . .
C2 C 0.1360(3) 0.23644(13) 0.0792(2) 0.0293(9) Uani 1 1 d . . .
C3 C 0.0408(3) 0.21798(13) 0.0548(2) 0.0326(9) Uani 1 1 d . . .
C4 C 0.0485(4) 0.1730(2) -0.1074(3) 0.091(2) Uani 1 1 d . . .
H4A H 0.0554 0.1422 -0.0811 0.137 Uiso 1 1 calc R . .
H4B H 0.1111 0.1862 -0.1093 0.137 Uiso 1 1 calc R . .
H4C H 0.0140 0.1689 -0.1602 0.137 Uiso 1 1 calc R . .
C5 C -0.0330(4) 0.2751(2) -0.1000(3) 0.0700(16) Uani 1 1 d . . .
H5A H -0.0685 0.2960 -0.0708 0.105 Uiso 1 1 calc R . .
H5B H -0.0670 0.2718 -0.1532 0.105 Uiso 1 1 calc R . .
H5C H 0.0294 0.2888 -0.1010 0.105 Uiso 1 1 calc R . .
C6 C -0.1437(4) 0.1907(2) -0.0561(3) 0.0798(18) Uani 1 1 d . . .
H6A H -0.1404 0.1593 -0.0319 0.120 Uiso 1 1 calc R . .
H6B H -0.1749 0.1882 -0.1102 0.120 Uiso 1 1 calc R . .
H6C H -0.1796 0.2123 -0.0282 0.120 Uiso 1 1 calc R . .
C7 C -0.0074(3) 0.20155(14) 0.1141(2) 0.0380(10) Uani 1 1 d . . .
H7 H -0.0692 0.1891 0.0995 0.046 Uiso 1 1 calc R . .
C8 C 0.0323(3) 0.20272(15) 0.1944(2) 0.0401(10) Uani 1 1 d . . .
H8 H -0.0030 0.1917 0.2320 0.048 Uiso 1 1 calc R . .
C9 C 0.1245(3) 0.22039(15) 0.2172(2) 0.0370(10) Uani 1 1 d . . .
H9 H 0.1516 0.2218 0.2705 0.044 Uiso 1 1 calc R . .
C10 C 0.3148(3) 0.30033(14) 0.2602(2) 0.0300(9) Uani 1 1 d . . .
C11 C 0.3175(2) 0.34884(14) 0.2358(2) 0.0286(9) Uani 1 1 d . . .
C12 C 0.3281(3) 0.38582(14) 0.2939(2) 0.0339(9) Uani 1 1 d . . .
C13 C 0.4417(3) 0.46571(16) 0.2212(3) 0.0509(12) Uani 1 1 d . . .
H13A H 0.4453 0.5000 0.2126 0.076 Uiso 1 1 calc R . .
H13B H 0.4313 0.4493 0.1711 0.076 Uiso 1 1 calc R . .
H13C H 0.5009 0.4547 0.2523 0.076 Uiso 1 1 calc R . .
C14 C 0.2248(3) 0.47737(17) 0.2201(3) 0.0583(13) Uani 1 1 d . . .
H14A H 0.1739 0.4702 0.2490 0.087 Uiso 1 1 calc R . .
H14B H 0.2108 0.4629 0.1686 0.087 Uiso 1 1 calc R . .
H14C H 0.2304 0.5118 0.2149 0.087 Uiso 1 1 calc R . .
C15 C 0.3693(4) 0.48507(17) 0.3707(3) 0.0596(14) Uani 1 1 d . . .
H15A H 0.3190 0.4796 0.4010 0.089 Uiso 1 1 calc R . .
H15B H 0.3748 0.5191 0.3612 0.089 Uiso 1 1 calc R . .
H15C H 0.4292 0.4732 0.3995 0.089 Uiso 1 1 calc R . .
C16 C 0.3339(3) 0.37116(15) 0.3728(2) 0.0399(10) Uani 1 1 d . . .
H16 H 0.3393 0.3949 0.4117 0.048 Uiso 1 1 calc R . .
C17 C 0.3321(3) 0.32319(16) 0.3958(2) 0.0427(11) Uani 1 1 d . . .
H17 H 0.3372 0.3152 0.4491 0.051 Uiso 1 1 calc R . .
C18 C 0.3226(3) 0.28754(15) 0.3394(2) 0.0335(9) Uani 1 1 d . . .
H18 H 0.3214 0.2551 0.3539 0.040 Uiso 1 1 calc R . .
C19 C 0.3778(3) 0.20574(14) 0.2171(2) 0.0305(9) Uani 1 1 d . . .
C20 C 0.4655(3) 0.20649(14) 0.1893(2) 0.0323(9) Uani 1 1 d . . .
C21 C 0.5393(3) 0.17285(14) 0.2187(2) 0.0334(9) Uani 1 1 d . . .
C22 C 0.7218(3) 0.2339(2) 0.2100(4) 0.0777(18) Uani 1 1 d . . .
H22A H 0.7273 0.2409 0.2653 0.117 Uiso 1 1 calc R . .
H22B H 0.6844 0.2586 0.1798 0.117 Uiso 1 1 calc R . .
H22C H 0.7849 0.2328 0.1959 0.117 Uiso 1 1 calc R . .
C23 C 0.6501(4) 0.1596(2) 0.0825(3) 0.0753(17) Uani 1 1 d . . .
H23A H 0.6102 0.1833 0.0519 0.113 Uiso 1 1 calc R . .
H23B H 0.6213 0.1282 0.0729 0.113 Uiso 1 1 calc R . .
H23C H 0.7126 0.1595 0.0674 0.113 Uiso 1 1 calc R . .
C24 C 0.7393(4) 0.1274(2) 0.2459(3) 0.0685(15) Uani 1 1 d . . .
H24A H 0.7458 0.1343 0.3014 0.103 Uiso 1 1 calc R . .
H24B H 0.8017 0.1276 0.2306 0.103 Uiso 1 1 calc R . .
H24C H 0.7102 0.0961 0.2352 0.103 Uiso 1 1 calc R . .
C25 C 0.5166(3) 0.13826(15) 0.2721(2) 0.0392(10) Uani 1 1 d . . .
H25 H 0.5631 0.1155 0.2920 0.047 Uiso 1 1 calc R . .
C26 C 0.4281(3) 0.13636(15) 0.2966(2) 0.0392(10) Uani 1 1 d . . .
H26 H 0.4151 0.1120 0.3307 0.047 Uiso 1 1 calc R . .
C27 C 0.3591(3) 0.17088(15) 0.2701(2) 0.0368(10) Uani 1 1 d . . .
H27 H 0.3004 0.1706 0.2879 0.044 Uiso 1 1 calc R . .
C28 C 0.4705(3) 0.32026(16) -0.0218(2) 0.0367(10) Uani 1 1 d . . .
C29 C 0.5252(3) 0.28469(17) -0.0524(2) 0.0449(11) Uani 1 1 d . . .
H29 H 0.4981 0.2545 -0.0661 0.054 Uiso 1 1 calc R . .
C30 C 0.6177(4) 0.2937(3) -0.0624(3) 0.0698(17) Uani 1 1 d . . .
H30 H 0.6527 0.2697 -0.0828 0.084 Uiso 1 1 calc R . .
C31 C 0.6590(4) 0.3378(3) -0.0428(3) 0.090(2) Uani 1 1 d . . .
H31 H 0.7219 0.3438 -0.0498 0.108 Uiso 1 1 calc R . .
C32 C 0.6070(5) 0.3731(3) -0.0125(3) 0.0790(19) Uani 1 1 d . . .
H32 H 0.6348 0.4033 0.0002 0.095 Uiso 1 1 calc R . .
C33 C 0.5150(4) 0.36452(17) -0.0009(2) 0.0509(12) Uani 1 1 d . . .
H33 H 0.4816 0.3885 0.0212 0.061 Uiso 1 1 calc R . .
C34 C 0.8843(3) 0.10408(14) 0.6864(2) 0.0332(9) Uani 1 1 d . . .
C35 C 0.8533(3) 0.14362(17) 0.6398(3) 0.0570(13) Uani 1 1 d . . .
H35 H 0.7881 0.1509 0.6277 0.068 Uiso 1 1 calc R . .
C36 C 0.9201(4) 0.17238(19) 0.6113(3) 0.0705(16) Uani 1 1 d . . .
H36 H 0.8995 0.1993 0.5804 0.085 Uiso 1 1 calc R . .
C37 C 1.0162(4) 0.16167(18) 0.6281(3) 0.0594(14) Uani 1 1 d . . .
H37 H 1.0602 0.1807 0.6072 0.071 Uiso 1 1 calc R . .
C38 C 1.0475(3) 0.12340(18) 0.6753(3) 0.0561(13) Uani 1 1 d . . .
H38 H 1.1130 0.1168 0.6877 0.067 Uiso 1 1 calc R . .
C39 C 0.9819(3) 0.09408(15) 0.7051(3) 0.0453(11) Uani 1 1 d . . .
H39 H 1.0034 0.0679 0.7374 0.054 Uiso 1 1 calc R . .
C40 C 0.7087(3) 0.09659(14) 0.7566(2) 0.0309(9) Uani 1 1 d . . .
C41 C 0.7112(3) 0.09704(15) 0.8378(2) 0.0405(10) Uani 1 1 d . . .
H41 H 0.7582 0.0795 0.8707 0.049 Uiso 1 1 calc R . .
C42 C 0.6438(3) 0.12356(18) 0.8696(3) 0.0549(13) Uani 1 1 d . . .
H42 H 0.6457 0.1239 0.9240 0.066 Uiso 1 1 calc R . .
C43 C 0.5746(3) 0.14924(17) 0.8215(3) 0.0543(13) Uani 1 1 d . . .
H43 H 0.5292 0.1667 0.8434 0.065 Uiso 1 1 calc R . .
C44 C 0.5714(3) 0.14950(17) 0.7423(3) 0.0535(13) Uani 1 1 d . . .
H44 H 0.5247 0.1677 0.7103 0.064 Uiso 1 1 calc R . .
C45 C 0.6375(3) 0.12270(15) 0.7083(3) 0.0422(11) Uani 1 1 d . . .
H45 H 0.6340 0.1223 0.6537 0.051 Uiso 1 1 calc R . .
C46 C 0.7419(3) 0.03209(14) 0.6292(2) 0.0330(9) Uani 1 1 d . . .
C47 C 0.6516(3) 0.01081(15) 0.6269(2) 0.0406(10) Uani 1 1 d . . .
H47 H 0.6179 0.0157 0.6684 0.049 Uiso 1 1 calc R . .
C48 C 0.6120(4) -0.01761(18) 0.5628(3) 0.0572(13) Uani 1 1 d . . .
H48 H 0.5514 -0.0314 0.5608 0.069 Uiso 1 1 calc R . .
C49 C 0.6629(4) -0.02526(19) 0.5024(3) 0.0645(15) Uani 1 1 d . . .
H49 H 0.6371 -0.0448 0.4600 0.077 Uiso 1 1 calc R . .
C50 C 0.7519(4) -0.0042(2) 0.5041(3) 0.0638(14) Uani 1 1 d . . .
H50 H 0.7855 -0.0095 0.4627 0.077 Uiso 1 1 calc R . .
C51 C 0.7913(3) 0.02454(16) 0.5672(2) 0.0461(11) Uani 1 1 d . . .
H51 H 0.8512 0.0389 0.5679 0.055 Uiso 1 1 calc R . .
C52 C 0.9949(3) -0.02746(14) 0.8634(2) 0.0326(9) Uani 1 1 d . . .
C53 C 1.0288(3) 0.01512(16) 0.9020(2) 0.0413(10) Uani 1 1 d . . .
H53 H 0.9925 0.0433 0.8934 0.050 Uiso 1 1 calc R . .
C54 C 1.1159(3) 0.01570(19) 0.9528(3) 0.0517(12) Uani 1 1 d . . .
H54 H 1.1385 0.0443 0.9781 0.062 Uiso 1 1 calc R . .
C55 C 1.1690(3) -0.0260(2) 0.9658(3) 0.0571(14) Uani 1 1 d . . .
H55 H 1.2272 -0.0257 1.0007 0.069 Uiso 1 1 calc R . .
C56 C 1.1370(3) -0.0683(2) 0.9279(3) 0.0594(14) Uani 1 1 d . . .
H56 H 1.1742 -0.0962 0.9366 0.071 Uiso 1 1 calc R . .
C57 C 1.0497(3) -0.06942(16) 0.8768(3) 0.0490(12) Uani 1 1 d . . .
H57 H 1.0279 -0.0981 0.8515 0.059 Uiso 1 1 calc R . .
C58 C 0.8929(3) -0.06119(13) 0.7116(2) 0.0322(9) Uani 1 1 d . . .
C59 C 0.9754(3) -0.05721(17) 0.6778(3) 0.0497(12) Uani 1 1 d . . .
H59 H 1.0270 -0.0385 0.7019 0.060 Uiso 1 1 calc R . .
C60 C 0.9801(4) -0.0813(2) 0.6080(3) 0.0670(15) Uani 1 1 d . . .
H60 H 1.0353 -0.0790 0.5853 0.080 Uiso 1 1 calc R . .
C61 C 0.9029(4) -0.10878(18) 0.5717(3) 0.0591(13) Uani 1 1 d . . .
H61 H 0.9069 -0.1247 0.5246 0.071 Uiso 1 1 calc R . .
C62 C 0.8216(4) -0.11278(16) 0.6038(3) 0.0508(12) Uani 1 1 d . . .
H62 H 0.7701 -0.1313 0.5788 0.061 Uiso 1 1 calc R . .
C63 C 0.8159(3) -0.08904(14) 0.6740(2) 0.0378(10) Uani 1 1 d . . .
H63 H 0.7604 -0.0917 0.6962 0.045 Uiso 1 1 calc R . .
C64 C 0.7921(3) -0.05763(13) 0.8457(2) 0.0293(9) Uani 1 1 d . . .
C65 C 0.7031(3) -0.03605(15) 0.8449(2) 0.0382(10) Uani 1 1 d . . .
H65 H 0.6903 -0.0059 0.8213 0.046 Uiso 1 1 calc R . .
C66 C 0.6329(3) -0.05919(16) 0.8792(2) 0.0430(11) Uani 1 1 d . . .
H66 H 0.5730 -0.0448 0.8776 0.052 Uiso 1 1 calc R . .
C67 C 0.6518(3) -0.10332(15) 0.9154(2) 0.0404(10) Uani 1 1 d . . .
H67 H 0.6049 -0.1186 0.9388 0.048 Uiso 1 1 calc R . .
C68 C 0.7403(3) -0.12503(15) 0.9172(2) 0.0409(10) Uani 1 1 d . . .
H68 H 0.7532 -0.1548 0.9422 0.049 Uiso 1 1 calc R . .
C69 C 0.8102(3) -0.10268(15) 0.8817(2) 0.0370(10) Uani 1 1 d . . .
H69 H 0.8692 -0.1178 0.8820 0.044 Uiso 1 1 calc R . .

loop_
_atom_site_aniso_label
_atom_site_aniso_U_11
_atom_site_aniso_U_22
_atom_site_aniso_U_33
_atom_site_aniso_U_23
_atom_site_aniso_U_13
_atom_site_aniso_U_12
Ni1 0.0313(3) 0.0306(3) 0.0272(3) 0.0027(2) 0.0061(2) 0.0015(2)
S1 0.0366(6) 0.0371(6) 0.0288(5) -0.0007(4) 0.0043(4) -0.0046(5)
S2 0.0478(6) 0.0281(6) 0.0286(5) 0.0020(4) 0.0060(4) 0.0017(5)
S3 0.0344(6) 0.0453(7) 0.0423(6) 0.0143(5) 0.0112(5) 0.0087(5)
P1 0.0315(5) 0.0269(6) 0.0265(5) 0.0011(4) 0.0054(4) -0.0007(4)
P2 0.0310(5) 0.0239(6) 0.0301(5) 0.0021(4) 0.0044(4) 0.0003(4)
P3 0.0311(5) 0.0229(6) 0.0318(5) 0.0014(4) 0.0027(4) -0.0015(4)
Si1 0.0441(7) 0.0460(8) 0.0396(7) -0.0028(6) -0.0025(5) -0.0101(6)
Si2 0.0422(7) 0.0297(7) 0.0428(7) -0.0035(5) 0.0105(5) -0.0021(5)
Si3 0.0415(7) 0.0525(8) 0.0473(7) 0.0051(6) 0.0086(6) 0.0159(6)
O1 0.0380(16) 0.056(2) 0.0347(16) 0.0146(14) 0.0104(12) 0.0040(14)
N1 0.0379(18) 0.0236(18) 0.0323(17) 0.0008(14) 0.0021(14) -0.0024(15)
C1 0.029(2) 0.027(2) 0.032(2) -0.0038(17) 0.0057(16) 0.0010(17)
C2 0.033(2) 0.021(2) 0.035(2) -0.0004(17) 0.0081(17) 0.0031(17)
C3 0.033(2) 0.023(2) 0.040(2) -0.0048(18) 0.0016(18) 0.0011(17)
C4 0.091(4) 0.094(5) 0.081(4) -0.053(4) -0.004(3) -0.001(4)
C5 0.067(3) 0.085(4) 0.052(3) 0.021(3) -0.007(3) -0.015(3)
C6 0.066(4) 0.100(5) 0.064(3) 0.022(3) -0.018(3) -0.035(3)
C7 0.032(2) 0.033(2) 0.049(3) -0.005(2) 0.0053(19) -0.0037(19)
C8 0.040(2) 0.043(3) 0.040(2) 0.002(2) 0.0142(19) 0.000(2)
C9 0.039(2) 0.039(3) 0.034(2) 0.0024(19) 0.0081(18) -0.0024(19)
C10 0.031(2) 0.028(2) 0.032(2) -0.0023(17) 0.0074(16) -0.0020(17)
C11 0.0247(19) 0.029(2) 0.033(2) 0.0009(17) 0.0052(16) -0.0002(17)
C12 0.035(2) 0.032(2) 0.037(2) -0.0029(18) 0.0123(18) 0.0003(18)
C13 0.053(3) 0.037(3) 0.065(3) 0.002(2) 0.017(2) -0.007(2)
C14 0.046(3) 0.038(3) 0.088(4) 0.006(3) 0.002(3) -0.001(2)
C15 0.082(4) 0.040(3) 0.062(3) -0.015(2) 0.026(3) -0.011(3)
C16 0.050(3) 0.037(3) 0.035(2) -0.009(2) 0.0137(19) -0.006(2)
C17 0.058(3) 0.043(3) 0.029(2) -0.001(2) 0.014(2) -0.009(2)
C18 0.042(2) 0.029(2) 0.031(2) 0.0013(18) 0.0105(18) -0.0047(19)
C19 0.038(2) 0.027(2) 0.0255(19) -0.0034(17) 0.0016(16) -0.0028(18)
C20 0.039(2) 0.028(2) 0.028(2) -0.0004(17) 0.0021(17) 0.0018(18)
C21 0.041(2) 0.029(2) 0.027(2) -0.0018(18) -0.0026(17) 0.0062(19)
C22 0.039(3) 0.069(4) 0.124(5) 0.010(4) 0.013(3) 0.004(3)
C23 0.073(4) 0.098(5) 0.058(3) 0.009(3) 0.020(3) 0.041(3)
C24 0.056(3) 0.077(4) 0.069(4) 0.010(3) 0.004(3) 0.032(3)
C25 0.048(3) 0.029(2) 0.037(2) 0.0042(19) -0.003(2) 0.005(2)
C26 0.053(3) 0.030(2) 0.033(2) 0.0045(18) 0.003(2) -0.005(2)
C27 0.039(2) 0.037(3) 0.033(2) -0.0016(19) 0.0031(18) -0.006(2)
C28 0.039(2) 0.047(3) 0.023(2) 0.0070(19) 0.0010(17) 0.001(2)
C29 0.045(3) 0.051(3) 0.039(2) 0.004(2) 0.009(2) 0.007(2)
C30 0.050(3) 0.112(5) 0.050(3) 0.016(3) 0.016(3) 0.024(3)
C31 0.051(4) 0.173(8) 0.045(3) 0.022(4) 0.004(3) -0.030(4)
C32 0.090(5) 0.105(5) 0.038(3) 0.004(3) -0.001(3) -0.057(4)
C33 0.072(3) 0.047(3) 0.033(2) -0.001(2) 0.006(2) -0.015(3)
C34 0.040(2) 0.025(2) 0.035(2) -0.0030(18) 0.0076(18) -0.0009(18)
C35 0.049(3) 0.044(3) 0.078(4) 0.024(3) 0.011(3) -0.001(2)
C36 0.073(4) 0.050(3) 0.090(4) 0.030(3) 0.018(3) -0.007(3)
C37 0.069(4) 0.044(3) 0.073(3) 0.003(3) 0.033(3) -0.021(3)
C38 0.039(3) 0.049(3) 0.084(4) 0.004(3) 0.022(2) -0.010(2)
C39 0.041(3) 0.030(2) 0.064(3) 0.006(2) 0.008(2) 0.003(2)
C40 0.033(2) 0.024(2) 0.036(2) -0.0003(17) 0.0046(17) -0.0038(17)
C41 0.043(2) 0.040(3) 0.038(2) -0.006(2) 0.0039(19) 0.000(2)
C42 0.050(3) 0.070(4) 0.047(3) -0.021(3) 0.016(2) -0.003(3)
C43 0.041(3) 0.047(3) 0.077(4) -0.020(3) 0.017(3) -0.002(2)
C44 0.037(3) 0.042(3) 0.082(4) 0.007(3) 0.011(2) 0.010(2)
C45 0.040(2) 0.041(3) 0.045(3) 0.007(2) 0.004(2) 0.004(2)
C46 0.039(2) 0.033(2) 0.027(2) 0.0011(18) 0.0039(17) 0.0040(19)
C47 0.041(2) 0.041(3) 0.037(2) -0.004(2) 0.0007(19) 0.000(2)
C48 0.050(3) 0.055(3) 0.060(3) -0.011(3) -0.010(2) -0.001(2)
C49 0.078(4) 0.062(4) 0.044(3) -0.017(3) -0.016(3) 0.001(3)
C50 0.091(4) 0.070(4) 0.031(3) -0.013(2) 0.012(3) 0.005(3)
C51 0.056(3) 0.044(3) 0.039(2) -0.002(2) 0.009(2) 0.001(2)
C52 0.031(2) 0.031(2) 0.034(2) 0.0044(18) 0.0034(17) -0.0006(18)
C53 0.042(3) 0.043(3) 0.038(2) 0.000(2) 0.005(2) 0.001(2)
C54 0.049(3) 0.064(3) 0.038(2) -0.007(2) -0.004(2) -0.014(3)
C55 0.039(3) 0.084(4) 0.044(3) 0.021(3) -0.005(2) -0.006(3)
C56 0.042(3) 0.058(4) 0.074(4) 0.025(3) -0.001(3) 0.012(2)
C57 0.042(3) 0.035(3) 0.066(3) 0.007(2) 0.000(2) 0.000(2)
C58 0.036(2) 0.022(2) 0.038(2) -0.0005(17) 0.0052(18) -0.0024(18)
C59 0.045(3) 0.049(3) 0.057(3) -0.015(2) 0.013(2) -0.003(2)
C60 0.059(3) 0.074(4) 0.076(4) -0.016(3) 0.035(3) 0.003(3)
C61 0.080(4) 0.048(3) 0.052(3) -0.013(2) 0.019(3) 0.007(3)
C62 0.072(3) 0.032(3) 0.047(3) -0.007(2) 0.006(2) -0.001(2)
C63 0.047(3) 0.030(2) 0.035(2) -0.0012(19) 0.0051(19) -0.001(2)
C64 0.035(2) 0.023(2) 0.029(2) -0.0017(16) 0.0007(16) -0.0041(17)
C65 0.041(2) 0.031(2) 0.043(2) 0.0121(19) 0.0061(19) 0.002(2)
C66 0.037(2) 0.044(3) 0.049(3) 0.006(2) 0.012(2) -0.002(2)
C67 0.048(3) 0.037(3) 0.038(2) -0.002(2) 0.015(2) -0.012(2)
C68 0.058(3) 0.029(2) 0.038(2) 0.0054(19) 0.013(2) -0.005(2)
C69 0.043(2) 0.031(2) 0.038(2) 0.0010(19) 0.0081(19) 0.001(2)

loop_
_atom_type_symbol
_atom_type_description
_atom_type_scat_dispersion_real
_atom_type_scat_dispersion_imag
_atom_type_scat_source
C C 0.0033 0.0016 'International Tables Vol C Tables 4.2.6.8 and 6.1.1.4'
H H 0.0000 0.0000 'International Tables Vol C Tables 4.2.6.8 and 6.1.1.4'
Ni Ni 0.3393 1.1124 'International Tables Vol C Tables 4.2.6.8 and 6.1.1.4'
N N 0.0061 0.0033 'International Tables Vol C Tables 4.2.6.8 and 6.1.1.4'
O O 0.0106 0.0060 'International Tables Vol C Tables 4.2.6.8 and 6.1.1.4'
P P 0.1023 0.0942 'International Tables Vol C Tables 4.2.6.8 and 6.1.1.4'
S S 0.1246 0.1234 'International Tables Vol C Tables 4.2.6.8 and 6.1.1.4'
Si Si 0.0817 0.0704 'International Tables Vol C Tables 4.2.6.8 and 6.1.1.4'

loop_
_geom_angle_atom_site_label_1
_geom_angle_atom_site_label_2
_geom_angle_atom_site_label_3
_geom_angle
_geom_angle_site_symmetry_1
_geom_angle_site_symmetry_3
_geom_angle_publ_flag
O1 Ni1 P1 177.25(10) . . ?
O1 Ni1 S3 94.35(8) . . ?
P1 Ni1 S3 85.61(4) . . ?
O1 Ni1 S1 90.39(9) . . ?
P1 Ni1 S1 87.55(4) . . ?
S3 Ni1 S1 130.25(5) . . ?
O1 Ni1 S2 97.20(9) . . ?
P1 Ni1 S2 85.12(4) . . ?
S3 Ni1 S2 122.29(4) . . ?
S1 Ni1 S2 106.04(4) . . ?
C2 S1 Ni1 106.67(13) . . ?
C11 S2 Ni1 104.92(13) . . ?
C20 S3 Ni1 108.08(13) . . ?
C19 P1 C10 106.39(17) . . ?
C19 P1 C1 109.77(18) . . ?
C10 P1 C1 109.74(17) . . ?
C19 P1 Ni1 111.03(13) . . ?
C10 P1 Ni1 109.42(13) . . ?
C1 P1 Ni1 110.40(13) . . ?
N1 P2 C46 113.69(18) . . ?
N1 P2 C34 109.98(18) . . ?
C46 P2 C34 106.32(18) . . ?
N1 P2 C40 108.65(17) . . ?
C46 P2 C40 108.52(18) . . ?
C34 P2 C40 109.62(18) . . ?
N1 P3 C58 115.37(17) . . ?
N1 P3 C52 106.56(17) . . ?
C58 P3 C52 107.75(18) . . ?
N1 P3 C64 110.28(17) . . ?
C58 P3 C64 107.43(17) . . ?
C52 P3 C64 109.33(17) . . ?
C5 Si1 C4 111.1(3) . . ?
C5 Si1 C6 106.2(2) . . ?
C4 Si1 C6 108.6(3) . . ?
C5 Si1 C3 112.8(2) . . ?
C4 Si1 C3 109.8(2) . . ?
C6 Si1 C3 108.1(2) . . ?
C13 Si2 C14 111.3(2) . . ?
C13 Si2 C15 105.7(2) . . ?
C14 Si2 C15 107.9(2) . . ?
C13 Si2 C12 112.26(19) . . ?
C14 Si2 C12 110.52(19) . . ?
C15 Si2 C12 109.0(2) . . ?
C23 Si3 C22 110.7(3) . . ?
C23 Si3 C24 108.1(2) . . ?
C22 Si3 C24 107.8(3) . . ?
C23 Si3 C21 109.4(2) . . ?
C22 Si3 C21 112.0(2) . . ?
C24 Si3 C21 108.7(2) . . ?
C28 O1 Ni1 120.9(2) . . ?
P2 N1 P3 141.4(2) . . ?
C9 C1 C2 121.7(3) . . ?
C9 C1 P1 123.9(3) . . ?
C2 C1 P1 114.4(3) . . ?
C1 C2 C3 119.3(3) . . ?
C1 C2 S1 120.0(3) . . ?
C3 C2 S1 120.7(3) . . ?
C7 C3 C2 116.9(3) . . ?
C7 C3 Si1 120.2(3) . . ?
C2 C3 Si1 122.8(3) . . ?
Si1 C4 H4A 109.5 . . ?
Si1 C4 H4B 109.5 . . ?
H4A C4 H4B 109.5 . . ?
Si1 C4 H4C 109.5 . . ?
H4A C4 H4C 109.5 . . ?
H4B C4 H4C 109.5 . . ?
Si1 C5 H5A 109.5 . . ?
Si1 C5 H5B 109.5 . . ?
H5A C5 H5B 109.5 . . ?
Si1 C5 H5C 109.5 . . ?
H5A C5 H5C 109.5 . . ?
H5B C5 H5C 109.5 . . ?
Si1 C6 H6A 109.5 . . ?
Si1 C6 H6B 109.5 . . ?
H6A C6 H6B 109.5 . . ?
Si1 C6 H6C 109.5 . . ?
H6A C6 H6C 109.5 . . ?
H6B C6 H6C 109.5 . . ?
C3 C7 C8 123.4(4) . . ?
C3 C7 H7 118.3 . . ?
C8 C7 H7 118.3 . . ?
C9 C8 C7 119.2(4) . . ?
C9 C8 H8 120.4 . . ?
C7 C8 H8 120.4 . . ?
C8 C9 C1 119.5(4) . . ?
C8 C9 H9 120.3 . . ?
C1 C9 H9 120.3 . . ?
C18 C10 C11 122.0(3) . . ?
C18 C10 P1 122.7(3) . . ?
C11 C10 P1 115.3(3) . . ?
C10 C11 C12 118.9(3) . . ?
C10 C11 S2 118.3(3) . . ?
C12 C11 S2 122.8(3) . . ?
C16 C12 C11 116.9(4) . . ?
C16 C12 Si2 117.5(3) . . ?
C11 C12 Si2 125.5(3) . . ?
Si2 C13 H13A 109.5 . . ?
Si2 C13 H13B 109.5 . . ?
H13A C13 H13B 109.5 . . ?
Si2 C13 H13C 109.5 . . ?
H13A C13 H13C 109.5 . . ?
H13B C13 H13C 109.5 . . ?
Si2 C14 H14A 109.5 . . ?
Si2 C14 H14B 109.5 . . ?
H14A C14 H14B 109.5 . . ?
Si2 C14 H14C 109.5 . . ?
H14A C14 H14C 109.5 . . ?
H14B C14 H14C 109.5 . . ?
Si2 C15 H15A 109.5 . . ?
Si2 C15 H15B 109.5 . . ?
H15A C15 H15B 109.5 . . ?
Si2 C15 H15C 109.5 . . ?
H15A C15 H15C 109.5 . . ?
H15B C15 H15C 109.5 . . ?
C17 C16 C12 123.5(4) . . ?
C17 C16 H16 118.3 . . ?
C12 C16 H16 118.3 . . ?
C18 C17 C16 119.3(4) . . ?
C18 C17 H17 120.4 . . ?
C16 C17 H17 120.4 . . ?
C17 C18 C10 119.4(4) . . ?
C17 C18 H18 120.3 . . ?
C10 C18 H18 120.3 . . ?
C27 C19 C20 120.9(4) . . ?
C27 C19 P1 126.1(3) . . ?
C20 C19 P1 112.8(3) . . ?
C19 C20 C21 120.3(3) . . ?
C19 C20 S3 118.8(3) . . ?
C21 C20 S3 120.8(3) . . ?
C25 C21 C20 116.3(4) . . ?
C25 C21 Si3 121.2(3) . . ?
C20 C21 Si3 122.5(3) . . ?
Si3 C22 H22A 109.5 . . ?
Si3 C22 H22B 109.5 . . ?
H22A C22 H22B 109.5 . . ?
Si3 C22 H22C 109.5 . . ?
H22A C22 H22C 109.5 . . ?
H22B C22 H22C 109.5 . . ?
Si3 C23 H23A 109.5 . . ?
Si3 C23 H23B 109.5 . . ?
H23A C23 H23B 109.5 . . ?
Si3 C23 H23C 109.5 . . ?
H23A C23 H23C 109.5 . . ?
H23B C23 H23C 109.5 . . ?
Si3 C24 H24A 109.5 . . ?
Si3 C24 H24B 109.5 . . ?
H24A C24 H24B 109.5 . . ?
Si3 C24 H24C 109.5 . . ?
H24A C24 H24C 109.5 . . ?
H24B C24 H24C 109.5 . . ?
C26 C25 C21 123.0(4) . . ?
C26 C25 H25 118.5 . . ?
C21 C25 H25 118.5 . . ?
C25 C26 C27 119.6(4) . . ?
C25 C26 H26 120.2 . . ?
C27 C26 H26 120.2 . . ?
C19 C27 C26 119.7(4) . . ?
C19 C27 H27 120.2 . . ?
C26 C27 H27 120.2 . . ?
O1 C28 C33 121.0(4) . . ?
O1 C28 C29 121.7(4) . . ?
C33 C28 C29 117.2(4) . . ?
C30 C29 C28 121.1(5) . . ?
C30 C29 H29 119.5 . . ?
C28 C29 H29 119.5 . . ?
C29 C30 C31 120.5(6) . . ?
C29 C30 H30 119.8 . . ?
C31 C30 H30 119.8 . . ?
C30 C31 C32 119.5(5) . . ?
C30 C31 H31 120.2 . . ?
C32 C31 H31 120.2 . . ?
C33 C32 C31 120.8(6) . . ?
C33 C32 H32 119.6 . . ?
C31 C32 H32 119.6 . . ?
C32 C33 C28 120.9(5) . . ?
C32 C33 H33 119.6 . . ?
C28 C33 H33 119.6 . . ?
C35 C34 C39 119.7(4) . . ?
C35 C34 P2 120.6(3) . . ?
C39 C34 P2 119.6(3) . . ?
C34 C35 C36 119.5(4) . . ?
C34 C35 H35 120.2 . . ?
C36 C35 H35 120.2 . . ?
C37 C36 C35 120.6(5) . . ?
C37 C36 H36 119.7 . . ?
C35 C36 H36 119.7 . . ?
C38 C37 C36 120.2(4) . . ?
C38 C37 H37 119.9 . . ?
C36 C37 H37 119.9 . . ?
C37 C38 C39 120.2(4) . . ?
C37 C38 H38 119.9 . . ?
C39 C38 H38 119.9 . . ?
C34 C39 C38 119.7(4) . . ?
C34 C39 H39 120.2 . . ?
C38 C39 H39 120.2 . . ?
C41 C40 C45 119.1(4) . . ?
C41 C40 P2 119.0(3) . . ?
C45 C40 P2 121.8(3) . . ?
C42 C41 C40 119.9(4) . . ?
C42 C41 H41 120.0 . . ?
C40 C41 H41 120.0 . . ?
C43 C42 C41 120.3(4) . . ?
C43 C42 H42 119.8 . . ?
C41 C42 H42 119.8 . . ?
C44 C43 C42 120.6(4) . . ?
C44 C43 H43 119.7 . . ?
C42 C43 H43 119.7 . . ?
C43 C44 C45 120.5(4) . . ?
C43 C44 H44 119.7 . . ?
C45 C44 H44 119.7 . . ?
C40 C45 C44 119.5(4) . . ?
C40 C45 H45 120.3 . . ?
C44 C45 H45 120.3 . . ?
C51 C46 C47 119.4(4) . . ?
C51 C46 P2 120.3(3) . . ?
C47 C46 P2 119.9(3) . . ?
C48 C47 C46 120.1(4) . . ?
C48 C47 H47 120.0 . . ?
C46 C47 H47 120.0 . . ?
C49 C48 C47 119.5(5) . . ?
C49 C48 H48 120.2 . . ?
C47 C48 H48 120.2 . . ?
C48 C49 C50 120.7(4) . . ?
C48 C49 H49 119.7 . . ?
C50 C49 H49 119.7 . . ?
C49 C50 C51 120.2(5) . . ?
C49 C50 H50 119.9 . . ?
C51 C50 H50 119.9 . . ?
C50 C51 C46 120.1(4) . . ?
C50 C51 H51 120.0 . . ?
C46 C51 H51 120.0 . . ?
C57 C52 C53 119.3(4) . . ?
C57 C52 P3 121.5(3) . . ?
C53 C52 P3 119.2(3) . . ?
C54 C53 C52 120.4(4) . . ?
C54 C53 H53 119.8 . . ?
C52 C53 H53 119.8 . . ?
C55 C54 C53 119.7(4) . . ?
C55 C54 H54 120.1 . . ?
C53 C54 H54 120.1 . . ?
C54 C55 C56 120.7(4) . . ?
C54 C55 H55 119.7 . . ?
C56 C55 H55 119.7 . . ?
C55 C56 C57 120.2(5) . . ?
C55 C56 H56 119.9 . . ?
C57 C56 H56 119.9 . . ?
C56 C57 C52 119.7(4) . . ?
C56 C57 H57 120.2 . . ?
C52 C57 H57 120.2 . . ?
C59 C58 C63 119.4(4) . . ?
C59 C58 P3 120.8(3) . . ?
C63 C58 P3 119.6(3) . . ?
C60 C59 C58 119.4(4) . . ?
C60 C59 H59 120.3 . . ?
C58 C59 H59 120.3 . . ?
C59 C60 C61 120.3(4) . . ?
C59 C60 H60 119.8 . . ?
C61 C60 H60 119.8 . . ?
C62 C61 C60 120.9(4) . . ?
C62 C61 H61 119.5 . . ?
C60 C61 H61 119.5 . . ?
C61 C62 C63 119.4(4) . . ?
C61 C62 H62 120.3 . . ?
C63 C62 H62 120.3 . . ?
C62 C63 C58 120.5(4) . . ?
C62 C63 H63 119.7 . . ?
C58 C63 H63 119.7 . . ?
C65 C64 C69 119.0(4) . . ?
C65 C64 P3 119.0(3) . . ?
C69 C64 P3 122.0(3) . . ?
C66 C65 C64 120.4(4) . . ?
C66 C65 H65 119.8 . . ?
C64 C65 H65 119.8 . . ?
C67 C66 C65 120.2(4) . . ?
C67 C66 H66 119.9 . . ?
C65 C66 H66 119.9 . . ?
C66 C67 C68 120.0(4) . . ?
C66 C67 H67 120.0 . . ?
C68 C67 H67 120.0 . . ?
C67 C68 C69 120.3(4) . . ?
C67 C68 H68 119.9 . . ?
C69 C68 H68 119.9 . . ?
C68 C69 C64 120.1(4) . . ?
C68 C69 H69 119.9 . . ?
C64 C69 H69 119.9 . . ?

loop_
_geom_bond_atom_site_label_1
_geom_bond_atom_site_label_2
_geom_bond_distance
_geom_bond_site_symmetry_2
_geom_bond_publ_flag
Ni1 O1 1.910(3) . ?
Ni1 P1 2.1313(11) . ?
Ni1 S3 2.2254(11) . ?
Ni1 S1 2.2603(11) . ?
Ni1 S2 2.3191(11) . ?
S1 C2 1.753(4) . ?
S2 C11 1.761(4) . ?
S3 C20 1.760(4) . ?
P1 C19 1.806(4) . ?
P1 C10 1.808(4) . ?
P1 C1 1.815(4) . ?
P2 N1 1.581(3) . ?
P2 C46 1.797(4) . ?
P2 C34 1.796(4) . ?
P2 C40 1.798(4) . ?
P3 N1 1.577(3) . ?
P3 C58 1.797(4) . ?
P3 C52 1.802(4) . ?
P3 C64 1.807(4) . ?
Si1 C5 1.847(5) . ?
Si1 C4 1.858(5) . ?
Si1 C6 1.869(5) . ?
Si1 C3 1.890(4) . ?
Si2 C13 1.858(4) . ?
Si2 C14 1.861(5) . ?
Si2 C15 1.865(5) . ?
Si2 C12 1.886(4) . ?
Si3 C23 1.848(5) . ?
Si3 C22 1.852(6) . ?
Si3 C24 1.865(5) . ?
Si3 C21 1.886(4) . ?
O1 C28 1.349(4) . ?
C1 C9 1.391(5) . ?
C1 C2 1.405(5) . ?
C2 C3 1.429(5) . ?
C3 C7 1.392(5) . ?
C4 H4A 0.9600 . ?
C4 H4B 0.9600 . ?
C4 H4C 0.9600 . ?
C5 H5A 0.9600 . ?
C5 H5B 0.9600 . ?
C5 H5C 0.9600 . ?
C6 H6A 0.9600 . ?
C6 H6B 0.9600 . ?
C6 H6C 0.9600 . ?
C7 C8 1.396(6) . ?
C7 H7 0.9300 . ?
C8 C9 1.381(5) . ?
C8 H8 0.9300 . ?
C9 H9 0.9300 . ?
C10 C18 1.391(5) . ?
C10 C11 1.405(5) . ?
C11 C12 1.416(5) . ?
C12 C16 1.402(5) . ?
C13 H13A 0.9600 . ?
C13 H13B 0.9600 . ?
C13 H13C 0.9600 . ?
C14 H14A 0.9600 . ?
C14 H14B 0.9600 . ?
C14 H14C 0.9600 . ?
C15 H15A 0.9600 . ?
C15 H15B 0.9600 . ?
C15 H15C 0.9600 . ?
C16 C17 1.383(6) . ?
C16 H16 0.9300 . ?
C17 C18 1.372(5) . ?
C17 H17 0.9300 . ?
C18 H18 0.9300 . ?
C19 C27 1.380(5) . ?
C19 C20 1.399(5) . ?
C20 C21 1.421(5) . ?
C21 C25 1.397(5) . ?
C22 H22A 0.9600 . ?
C22 H22B 0.9600 . ?
C22 H22C 0.9600 . ?
C23 H23A 0.9600 . ?
C23 H23B 0.9600 . ?
C23 H23C 0.9600 . ?
C24 H24A 0.9600 . ?
C24 H24B 0.9600 . ?
C24 H24C 0.9600 . ?
C25 C26 1.383(6) . ?
C25 H25 0.9300 . ?
C26 C27 1.382(5) . ?
C26 H26 0.9300 . ?
C27 H27 0.9300 . ?
C28 C33 1.392(6) . ?
C28 C29 1.405(6) . ?
C29 C30 1.366(7) . ?
C29 H29 0.9300 . ?
C30 C31 1.366(9) . ?
C30 H30 0.9300 . ?
C31 C32 1.375(9) . ?
C31 H31 0.9300 . ?
C32 C33 1.366(7) . ?
C32 H32 0.9300 . ?
C33 H33 0.9300 . ?
C34 C35 1.379(6) . ?
C34 C39 1.387(5) . ?
C35 C36 1.383(6) . ?
C35 H35 0.9300 . ?
C36 C37 1.368(7) . ?
C36 H36 0.9300 . ?
C37 C38 1.358(7) . ?
C37 H37 0.9300 . ?
C38 C39 1.389(6) . ?
C38 H38 0.9300 . ?
C39 H39 0.9300 . ?
C40 C41 1.386(5) . ?
C40 C45 1.390(5) . ?
C41 C42 1.383(6) . ?
C41 H41 0.9300 . ?
C42 C43 1.364(7) . ?
C42 H42 0.9300 . ?
C43 C44 1.352(6) . ?
C43 H43 0.9300 . ?
C44 C45 1.393(6) . ?
C44 H44 0.9300 . ?
C45 H45 0.9300 . ?
C46 C51 1.384(5) . ?
C46 C47 1.396(5) . ?
C47 C48 1.389(6) . ?
C47 H47 0.9300 . ?
C48 C49 1.374(7) . ?
C48 H48 0.9300 . ?
C49 C50 1.377(7) . ?
C49 H49 0.9300 . ?
C50 C51 1.381(6) . ?
C50 H50 0.9300 . ?
C51 H51 0.9300 . ?
C52 C57 1.390(6) . ?
C52 C53 1.393(6) . ?
C53 C54 1.379(6) . ?
C53 H53 0.9300 . ?
C54 C55 1.370(7) . ?
C54 H54 0.9300 . ?
C55 C56 1.375(7) . ?
C55 H55 0.9300 . ?
C56 C57 1.384(6) . ?
C56 H56 0.9300 . ?
C57 H57 0.9300 . ?
C58 C59 1.390(5) . ?
C58 C63 1.395(5) . ?
C59 C60 1.381(6) . ?
C59 H59 0.9300 . ?
C60 C61 1.384(7) . ?
C60 H60 0.9300 . ?
C61 C62 1.359(6) . ?
C61 H61 0.9300 . ?
C62 C63 1.385(6) . ?
C62 H62 0.9300 . ?
C63 H63 0.9300 . ?
C64 C65 1.387(5) . ?
C64 C69 1.393(5) . ?
C65 C66 1.389(5) . ?
C65 H65 0.9300 . ?
C66 C67 1.373(6) . ?
C66 H66 0.9300 . ?
C67 C68 1.380(6) . ?
C67 H67 0.9300 . ?
C68 C69 1.387(5) . ?
C68 H68 0.9300 . ?
C69 H69 0.9300 . ?
